data_9014326
loop_
_publ_author_name
'Pekov, I. V.'
'Zubkova, N. V.'
'Lisitsyn, D. V.'
'Pushcharovsky, D. Y.'

_publ_section_title
;
 Crystal chemistry of murunskite
;
_journal_name_full 'Doklady Earth Sciences'
_journal_page_first 139
_journal_page_last 141
_journal_paper_doi 10.1134/S1028334X09010292
_journal_volume 424
_journal_year 2009
_chemical_compound_source 'Murun pluton, Eastern Siberia, Russia'
_chemical_formula_sum 'Cu1.48 Fe0.54 K0.737 S2'
_chemical_name_mineral Murunskite
_space_group_IT_number 139
_symmetry_space_group_name_Hall '-I 4 2'
_symmetry_space_group_name_H-M 'I 4/m m m'
_cell_angle_alpha 90
_cell_angle_beta 90
_cell_angle_gamma 90
_cell_length_a 3.8460
_cell_length_b 3.8460
_cell_length_c 13.308
_cell_formula_units_Z 2
_cell_volume 196.848
_database_code_amcsd 0017729
_exptl_crystal_density_diffrn 3.664
_cod_original_formula_sum 'K.737 Cu1.48 Fe.54 S2'
_cod_database_code 9014326

loop_
_space_group_symop_operation_xyz
x,y,z
1/2+x,1/2+y,1/2+z
-y,-x,z
1/2-y,1/2-x,1/2+z
y,x,-z
1/2+y,1/2+x,1/2-z
y,-x,-z
1/2+y,1/2-x,1/2-z
-y,x,z
1/2-y,1/2+x,1/2+z
x,-y,z
1/2+x,1/2-y,1/2+z
-x,y,-z
1/2-x,1/2+y,1/2-z
x,y,-z
1/2+x,1/2+y,1/2-z
-x,-y,z
1/2-x,1/2-y,1/2+z
y,x,z
1/2+y,1/2+x,1/2+z
-y,-x,-z
1/2-y,1/2-x,1/2-z
-y,x,-z
1/2-y,1/2+x,1/2-z
y,-x,z
1/2+y,1/2-x,1/2+z
-x,y,z
1/2-x,1/2+y,1/2+z
x,-y,-z
1/2+x,1/2-y,1/2-z
-x,-y,-z
1/2-x,1/2-y,1/2-z

loop_
_atom_site_label
_atom_site_fract_x
_atom_site_fract_y
_atom_site_fract_z
_atom_site_occupancy
_atom_site_U_iso_or_equiv
K 0.00000 0.00000 0.00000 0.73700 0.03670
Cu 0.00000 0.50000 0.25000 0.74000 0.02230
FeCu 0.00000 0.50000 0.25000 0.27000 0.02230
S 0.00000 0.00000 0.35177 1.00000 0.01880

loop_
_cod_related_entry_id
_cod_related_entry_database
_cod_related_entry_code
1 AMCSD 0017729
